data_4325296
loop_
_publ_author_name
'Thomas S. Teets'
'Timothy R. Cook'
'Brian D. McCarthy'
'Daniel G. Nocera'

_publ_section_title
;
 Redox Chemistry, Acid Reactivity, and Hydrogenation Reactions of
 Two-Electron Mixed Valence Diiridium and Dirhodium Complexes
;
_journal_name_full 'Inorganic Chemistry'
_journal_page_first 5223
_journal_page_last 5233
_journal_paper_doi 10.1021/ic2005248
_journal_volume 50
_journal_year 2011
_chemical_formula_moiety C40H57F24N5O11P4Rh2S
_chemical_formula_sum 'C40 H57 F24 N5 O11 P4 Rh2 S'
_chemical_formula_weight 1601.67
_chemical_name_common '[Rh2(tfepma)2(CNtBu)3(mu-H)](OTs)'
_space_group_crystal_system monoclinic
_space_group_IT_number 14
_space_group_name_Hall '-P 2yn'
_space_group_name_H-M_alt 'P 1 21/n 1'
_atom_sites_solution_hydrogens geom
_atom_sites_solution_primary direct
_atom_sites_solution_secondary difmap
_audit_creation_method SHELXL-97
_cell_angle_alpha 90.00
_cell_angle_beta 93.474(2)
_cell_angle_gamma 90.00
_cell_formula_units_Z 4
_cell_length_a 12.9771(14)
_cell_length_b 22.103(2)
_cell_length_c 22.523(2)
_cell_measurement_reflns_used 9900
_cell_measurement_temperature 100(2)
_cell_measurement_theta_max 25.66
_cell_measurement_theta_min 2.42
_cell_volume 6448.5(11)
_computing_cell_refinement 'Bruker SAINT'
_computing_data_collection 'Bruker APEX2'
_computing_data_reduction 'Bruker SAINT'
_computing_molecular_graphics 'Bruker SHELXTL'
_computing_publication_material 'Bruker SHELXTL'
_computing_structure_refinement 'SHELXL-97 (Sheldrick, 2008)'
_computing_structure_solution 'SHELXS-97 (Sheldrick, 2008)'
_diffrn_ambient_temperature 100(2)
_diffrn_measured_fraction_theta_full 1.000
_diffrn_measured_fraction_theta_max 1.000
_diffrn_measurement_device_type 'Bruker APEX-II CCD'
_diffrn_measurement_method '\f and \w scans'
_diffrn_radiation_monochromator graphite
_diffrn_radiation_source 'fine-focus sealed tube'
_diffrn_radiation_type MoK\a
_diffrn_radiation_wavelength 0.71073
_diffrn_reflns_av_R_equivalents 0.0733
_diffrn_reflns_av_sigmaI/netI 0.0384
_diffrn_reflns_limit_h_max 14
_diffrn_reflns_limit_h_min -14
_diffrn_reflns_limit_k_max 25
_diffrn_reflns_limit_k_min -25
_diffrn_reflns_limit_l_max 25
_diffrn_reflns_limit_l_min -25
_diffrn_reflns_number 94961
_diffrn_reflns_theta_full 24.11
_diffrn_reflns_theta_max 24.11
_diffrn_reflns_theta_min 1.29
_exptl_absorpt_coefficient_mu 0.765
_exptl_absorpt_correction_T_max 0.8620
_exptl_absorpt_correction_T_min 0.7008
_exptl_absorpt_correction_type multi-scan
_exptl_absorpt_process_details sadabs
_exptl_crystal_colour yellow
_exptl_crystal_density_diffrn 1.650
_exptl_crystal_description block
_exptl_crystal_F_000 3208
_exptl_crystal_size_max 0.50
_exptl_crystal_size_mid 0.20
_exptl_crystal_size_min 0.20
_refine_diff_density_max 2.637
_refine_diff_density_min -1.351
_refine_diff_density_rms 0.149
_refine_ls_extinction_method none
_refine_ls_goodness_of_fit_ref 1.179
_refine_ls_hydrogen_treatment mixed
_refine_ls_matrix_type full
_refine_ls_number_parameters 883
_refine_ls_number_reflns 10253
_refine_ls_number_restraints 647
_refine_ls_restrained_S_all 1.194
_refine_ls_R_factor_all 0.1133
_refine_ls_R_factor_gt 0.0963
_refine_ls_shift/su_max 0.000
_refine_ls_shift/su_mean 0.000
_refine_ls_structure_factor_coef Fsqd
_refine_ls_weighting_details 'calc w=1/[\s^2^(Fo^2^)+(0.0288P)^2^+119.7426P] where P=(Fo^2^+2Fc^2^)/3'
_refine_ls_weighting_scheme calc
_refine_ls_wR_factor_gt 0.2099
_refine_ls_wR_factor_ref 0.2192
_reflns_number_gt 8421
_reflns_number_total 10253
_reflns_threshold_expression >2sigma(I)
_cod_data_source_file ic2005248_si_002_09.cif
_cod_data_source_block 10
_cod_depositor_comments
;
 Updating space group information.

 Antanas Vaitkus,
 2018-07-15
;
_cod_original_cell_volume 6448.3(12)
_cod_database_code 4325296

loop_
_space_group_symop_id
_space_group_symop_operation_xyz
1 x,y,z
2 -x+1/2,y+1/2,-z+1/2
3 -x,-y,-z
4 x+1/2,-y+1/2,z+1/2

loop_
_atom_site_label
_atom_site_type_symbol
_atom_site_fract_x
_atom_site_fract_y
_atom_site_fract_z
_atom_site_U_iso_or_equiv
_atom_site_adp_type
_atom_site_occupancy
_atom_site_symmetry_multiplicity
_atom_site_calc_flag
_atom_site_refinement_flags
_atom_site_disorder_assembly
_atom_site_disorder_group
Rh2 Rh 0.28539(7) 0.77996(4) 0.01988(4) 0.0368(2) Uani 1 1 d D . .
Rh1 Rh 0.14785(6) 0.70945(3) 0.07678(3) 0.0289(2) Uani 1 1 d D . .
H1 H 0.218(6) 0.702(4) 0.003(4) 0.035 Uiso 1 1 d D . .
P3 P 0.2841(2) 0.66232(12) 0.12337(12) 0.0342(6) Uani 1 1 d D A .
P2 P 0.1640(3) 0.82404(13) -0.03885(13) 0.0447(8) Uani 1 1 d . . .
P4 P 0.4216(2) 0.74691(13) 0.07597(13) 0.0366(7) Uani 1 1 d D A .
P1 P 0.0202(2) 0.74863(13) 0.01664(13) 0.0374(7) Uani 1 1 d . . .
S1S S -0.3164(3) 0.38661(18) 0.10553(15) 0.0659(11) Uani 1 1 d . . .
O2 O -0.0550(6) 0.6994(3) -0.0167(3) 0.0405(18) Uani 1 1 d . . .
O8 O 0.4795(7) 0.7926(4) 0.1234(4) 0.061(2) Uani 1 1 d DU . .
O4 O 0.1494(8) 0.8970(4) -0.0323(4) 0.060(2) Uani 1 1 d . . .
O1 O -0.0696(7) 0.7860(4) 0.0465(4) 0.055(2) Uani 1 1 d . . .
O7 O 0.5265(6) 0.7314(3) 0.0443(4) 0.046(2) Uani 1 1 d . . .
O5 O 0.2867(7) 0.5915(4) 0.1181(4) 0.061(2) Uani 1 1 d DU . .
O6 O 0.2841(7) 0.6633(5) 0.1964(4) 0.067(2) Uani 1 1 d U . .
N2 N 0.4044(7) 0.6848(4) 0.1181(4) 0.040(2) Uani 1 1 d . . .
N1 N 0.0431(8) 0.7989(4) -0.0365(4) 0.049(3) Uani 1 1 d . . .
O3S O -0.2059(9) 0.3771(5) 0.1020(6) 0.116(6) Uani 1 1 d . . .
O3 O 0.1805(9) 0.8276(4) -0.1087(4) 0.066(3) Uani 1 1 d . . .
O2S O -0.3692(7) 0.3299(4) 0.1185(4) 0.067(3) Uani 1 1 d . . .
N4 N 0.1209(7) 0.8034(5) 0.1821(4) 0.046(2) Uani 1 1 d DU D .
N3 N -0.0104(7) 0.6086(4) 0.1176(4) 0.045(2) Uani 1 1 d . C .
O1S O -0.3674(10) 0.4214(6) 0.0558(4) 0.098(4) Uani 1 1 d . . .
C1S C -0.3269(8) 0.4315(5) 0.1706(5) 0.035(3) Uani 1 1 d . . .
C1 C -0.0460(12) 0.8262(6) -0.0741(6) 0.069(4) Uani 1 1 d . . .
H1A H -0.0811 0.8564 -0.0507 0.104 Uiso 1 1 calc R . .
H1B H -0.0949 0.7943 -0.0867 0.104 Uiso 1 1 calc R . .
H1C H -0.0196 0.8456 -0.1092 0.104 Uiso 1 1 calc R . .
C2S C -0.4064(10) 0.4740(6) 0.1717(6) 0.056(4) Uani 1 1 d . . .
H2S H -0.4515 0.4808 0.1375 0.067 Uiso 1 1 calc R . .
C2 C 0.4942(10) 0.6540(7) 0.1489(6) 0.064(4) Uani 1 1 d . A .
H2A H 0.4780 0.6442 0.1897 0.095 Uiso 1 1 calc R . .
H2B H 0.5544 0.6809 0.1498 0.095 Uiso 1 1 calc R . .
H2C H 0.5096 0.6167 0.1276 0.095 Uiso 1 1 calc R . .
C3S C -0.4180(11) 0.5059(6) 0.2234(7) 0.060(4) Uani 1 1 d . . .
H3S H -0.4709 0.5356 0.2239 0.072 Uiso 1 1 calc R . .
C4S C -0.3578(11) 0.4968(5) 0.2731(6) 0.054(4) Uani 1 1 d . . .
C5S C -0.2629(8) 0.4223(5) 0.2209(5) 0.041(3) Uani 1 1 d . . .
H5S H -0.2090 0.3933 0.2207 0.049 Uiso 1 1 calc R . .
C6S C -0.2777(9) 0.4558(5) 0.2721(5) 0.042(3) Uani 1 1 d . . .
H6S H -0.2326 0.4503 0.3065 0.050 Uiso 1 1 calc R . .
C7S C -0.3754(17) 0.5296(8) 0.3313(8) 0.114(8) Uani 1 1 d . . .
H7S1 H -0.4414 0.5168 0.3460 0.171 Uiso 1 1 calc R . .
H7S2 H -0.3766 0.5734 0.3243 0.171 Uiso 1 1 calc R . .
H7S3 H -0.3193 0.5197 0.3608 0.171 Uiso 1 1 calc R . .
C11 C -0.1349(10) 0.7594(6) 0.0893(6) 0.053(3) Uani 1 1 d . . .
H11A H -0.0934 0.7467 0.1255 0.064 Uiso 1 1 calc R . .
H11B H -0.1716 0.7236 0.0721 0.064 Uiso 1 1 calc R . .
C12 C -0.2096(13) 0.8078(9) 0.1035(7) 0.085(6) Uani 1 1 d . . .
C21 C -0.0149(9) 0.6509(5) -0.0512(5) 0.042(3) Uani 1 1 d . . .
H21A H -0.0312 0.6114 -0.0331 0.050 Uiso 1 1 calc R . .
H21B H 0.0610 0.6545 -0.0518 0.050 Uiso 1 1 calc R . .
C22 C -0.0631(13) 0.6542(7) -0.1137(6) 0.065(4) Uani 1 1 d . . .
C31 C 0.2067(15) 0.7720(6) -0.1389(5) 0.075(5) Uani 1 1 d . . .
H31A H 0.1641 0.7379 -0.1258 0.090 Uiso 1 1 calc R . .
H31B H 0.2804 0.7618 -0.1305 0.090 Uiso 1 1 calc R . .
C32 C 0.185(4) 0.7838(12) -0.2027(8) 0.165(15) Uani 1 1 d . . .
C41 C 0.1394(14) 0.9198(6) 0.0256(7) 0.074(5) Uani 1 1 d . . .
H41A H 0.1845 0.8969 0.0546 0.088 Uiso 1 1 calc R . .
H41B H 0.0671 0.9158 0.0368 0.088 Uiso 1 1 calc R . .
C42 C 0.1699(15) 0.9843(9) 0.0256(12) 0.106(8) Uani 1 1 d . . .
C51 C 0.284(2) 0.5604(7) 0.0636(7) 0.060(3) Uani 0.578(13) 1 d PDU A 1
H51A H 0.3500 0.5666 0.0444 0.072 Uiso 0.578(13) 1 calc PR A 1
H51B H 0.2275 0.5764 0.0366 0.072 Uiso 0.578(13) 1 calc PR A 1
C51A C 0.264(3) 0.5563(8) 0.0662(8) 0.060(3) Uani 0.422(13) 1 d PDU A 2
H51C H 0.3196 0.5583 0.0383 0.072 Uiso 0.422(13) 1 calc PR A 2
H51D H 0.1977 0.5690 0.0453 0.072 Uiso 0.422(13) 1 calc PR A 2
C52 C 0.2687(11) 0.4969(7) 0.0736(6) 0.066(3) Uani 0.578(13) 1 d PDU A 1
C52A C 0.2556(14) 0.4963(9) 0.0922(9) 0.065(3) Uani 0.422(13) 1 d PDU A 2
C61 C 0.2137(12) 0.6330(9) 0.2280(6) 0.077(3) Uani 1 1 d U A .
H61A H 0.1748 0.6042 0.2014 0.093 Uiso 1 1 calc R . .
H61B H 0.1638 0.6622 0.2433 0.093 Uiso 1 1 calc R . .
C62 C 0.2641(14) 0.5996(10) 0.2782(8) 0.093(3) Uani 1 1 d U . .
C71 C 0.5177(10) 0.6908(6) -0.0058(6) 0.055(3) Uani 1 1 d . B .
H71A H 0.4654 0.7059 -0.0360 0.066 Uiso 1 1 calc R . .
H71B H 0.4963 0.6501 0.0071 0.066 Uiso 1 1 calc R . .
C72 C 0.6210(12) 0.6878(7) -0.0311(6) 0.062(4) Uani 1 1 d . . .
C81 C 0.4260(14) 0.8269(7) 0.1624(8) 0.071(3) Uani 0.706(9) 1 d PDU B 1
H81A H 0.4335 0.8086 0.2025 0.085 Uiso 0.706(9) 1 calc PR B 1
H81B H 0.3517 0.8267 0.1494 0.085 Uiso 0.706(9) 1 calc PR B 1
C81A C 0.481(3) 0.8548(8) 0.1131(10) 0.073(3) Uani 0.294(9) 1 d PDU B 2
H81C H 0.4270 0.8650 0.0816 0.088 Uiso 0.294(9) 1 calc PR B 2
H81D H 0.5486 0.8664 0.0988 0.088 Uiso 0.294(9) 1 calc PR B 2
C82 C 0.4625(9) 0.8882(6) 0.1653(6) 0.080(2) Uani 1 1 d DU . .
C100 C 0.0479(9) 0.6445(5) 0.1029(5) 0.038(3) Uani 1 1 d . . .
C101 C -0.0851(10) 0.5612(6) 0.1336(6) 0.053(3) Uani 1 1 d . . .
C102 C -0.0897(12) 0.5165(7) 0.0821(7) 0.080(5) Uani 1 1 d . C 1
H10A H -0.1251 0.5352 0.0471 0.119 Uiso 1 1 calc R C 1
H10B H -0.1275 0.4802 0.0933 0.119 Uiso 1 1 calc R C 1
H10C H -0.0194 0.5052 0.0728 0.119 Uiso 1 1 calc R C 1
C103 C -0.1884(11) 0.5915(9) 0.1404(11) 0.118(8) Uani 1 1 d . C 1
H10D H -0.1811 0.6225 0.1714 0.176 Uiso 1 1 calc R C 1
H10E H -0.2389 0.5612 0.1515 0.176 Uiso 1 1 calc R C 1
H10F H -0.2122 0.6103 0.1026 0.176 Uiso 1 1 calc R C 1
C104 C -0.0407(12) 0.5328(7) 0.1904(6) 0.069(4) Uani 1 1 d . C 1
H10G H 0.0294 0.5184 0.1847 0.104 Uiso 1 1 calc R C 1
H10H H -0.0841 0.4987 0.2011 0.104 Uiso 1 1 calc R C 1
H10I H -0.0385 0.5630 0.2224 0.104 Uiso 1 1 calc R C 1
C200 C 0.1319(9) 0.7703(5) 0.1431(5) 0.038(3) Uani 1 1 d . . .
C201 C 0.1037(8) 0.8438(6) 0.2310(5) 0.064(3) Uani 1 1 d DU . .
C202 C 0.0025(10) 0.8270(7) 0.2562(6) 0.073(4) Uani 1 1 d DU D 1
H20A H -0.0542 0.8353 0.2266 0.109 Uiso 1 1 calc R D 1
H20B H -0.0070 0.8510 0.2921 0.109 Uiso 1 1 calc R D 1
H20C H 0.0029 0.7839 0.2663 0.109 Uiso 1 1 calc R D 1
C203 C 0.0981(13) 0.9085(6) 0.2076(8) 0.092(4) Uani 1 1 d DU D 1
H20D H 0.1640 0.9192 0.1913 0.138 Uiso 1 1 calc R D 1
H20E H 0.0842 0.9361 0.2402 0.138 Uiso 1 1 calc R D 1
H20F H 0.0425 0.9116 0.1763 0.138 Uiso 1 1 calc R D 1
C204 C 0.1930(12) 0.8371(10) 0.2759(7) 0.107(5) Uani 1 1 d DU D 1
H20G H 0.1910 0.7969 0.2942 0.160 Uiso 1 1 calc R D 1
H20H H 0.1886 0.8682 0.3067 0.160 Uiso 1 1 calc R D 1
H20I H 0.2578 0.8419 0.2562 0.160 Uiso 1 1 calc R D 1
C300 C 0.3778(10) 0.8272(5) -0.0226(5) 0.049(3) Uani 1 1 d . . .
C301 C 0.4915(15) 0.8900(9) -0.0919(9) 0.097(4) Uani 1 1 d U . .
C302 C 0.4262(18) 0.9367(9) -0.1229(10) 0.130(6) Uani 1 1 d DU . .
H30A H 0.4587 0.9498 -0.1589 0.195 Uiso 1 1 calc R . .
H30B H 0.4189 0.9715 -0.0965 0.195 Uiso 1 1 calc R . .
H30C H 0.3579 0.9197 -0.1338 0.195 Uiso 1 1 calc R . .
C303 C 0.5903(15) 0.9019(11) -0.0650(9) 0.128(6) Uani 1 1 d DU . .
H30D H 0.6210 0.8642 -0.0494 0.193 Uiso 0.50 1 calc PR . .
H30E H 0.5843 0.9307 -0.0323 0.193 Uiso 0.50 1 calc PR . .
H30F H 0.6343 0.9192 -0.0945 0.193 Uiso 0.50 1 calc PR . .
H30G H 0.6054 0.9452 -0.0681 0.193 Uiso 0.50 1 calc PR . .
H30H H 0.6421 0.8786 -0.0852 0.193 Uiso 0.50 1 calc PR . .
H30I H 0.5921 0.8902 -0.0229 0.193 Uiso 0.50 1 calc PR . .
C304 C 0.5019(17) 0.8431(11) -0.1486(8) 0.121(5) Uani 1 1 d DU . .
H30J H 0.4329 0.8306 -0.1640 0.182 Uiso 0.50 1 calc PR . .
H30K H 0.5416 0.8073 -0.1352 0.182 Uiso 0.50 1 calc PR . .
H30L H 0.5374 0.8636 -0.1801 0.182 Uiso 0.50 1 calc PR . .
H30M H 0.5750 0.8371 -0.1555 0.182 Uiso 0.50 1 calc PR . .
H30N H 0.4664 0.8603 -0.1843 0.182 Uiso 0.50 1 calc PR . .
H30O H 0.4706 0.8041 -0.1394 0.182 Uiso 0.50 1 calc PR . .
N5 N 0.4312(10) 0.8563(6) -0.0509(6) 0.083(3) Uani 1 1 d DU . .
F23 F -0.0384(6) 0.6063(4) -0.1452(3) 0.066(2) Uani 1 1 d . . .
F13 F -0.2703(7) 0.8246(5) 0.0572(4) 0.093(3) Uani 1 1 d . . .
F22 F -0.0309(9) 0.7035(4) -0.1419(4) 0.098(3) Uani 1 1 d . . .
F73 F 0.6192(7) 0.6492(4) -0.0762(4) 0.080(3) Uani 1 1 d . B .
F72 F 0.6534(8) 0.7403(4) -0.0484(5) 0.097(3) Uani 1 1 d . B .
F21 F -0.1658(8) 0.6560(6) -0.1130(5) 0.122(5) Uani 1 1 d . . .
F71 F 0.6931(8) 0.6665(5) 0.0094(5) 0.099(3) Uani 1 1 d . B .
F63 F 0.2024(8) 0.5618(5) 0.3035(5) 0.104(3) Uani 1 1 d U A .
F43 F 0.1130(12) 1.0169(4) -0.0128(7) 0.139(5) Uani 1 1 d . . .
F12 F -0.2700(10) 0.7870(7) 0.1447(5) 0.154(7) Uani 1 1 d . . .
F11 F -0.1619(10) 0.8579(6) 0.1257(5) 0.125(5) Uani 1 1 d . . .
F42 F 0.1593(11) 1.0078(5) 0.0798(7) 0.153(6) Uani 1 1 d . . .
F62 F 0.3419(10) 0.5642(7) 0.2591(7) 0.170(5) Uani 1 1 d U A .
F33 F 0.0910(19) 0.7979(9) -0.2185(6) 0.206(12) Uani 1 1 d . . .
F61 F 0.3056(11) 0.6343(8) 0.3169(5) 0.159(4) Uani 1 1 d U A .
F32 F 0.2417(17) 0.8277(6) -0.2233(5) 0.191(9) Uani 1 1 d . . .
F41 F 0.2637(12) 0.9916(8) 0.0092(11) 0.244(12) Uani 1 1 d . . .
F31 F 0.2110(17) 0.7317(6) -0.2333(4) 0.201(9) Uani 1 1 d . . .
F81 F 0.4391(13) 0.9149(6) 0.1093(6) 0.113(4) Uani 0.706(9) 1 d PDU B 1
F82 F 0.5620(9) 0.8980(6) 0.1747(7) 0.107(4) Uani 0.706(9) 1 d PDU B 1
F83 F 0.4100(10) 0.9236(6) 0.2011(6) 0.103(4) Uani 0.706(9) 1 d PDU B 1
F81A F 0.3665(15) 0.8895(14) 0.1848(15) 0.103(5) Uani 0.294(9) 1 d PDU B 2
F82A F 0.524(2) 0.8667(11) 0.2139(10) 0.093(5) Uani 0.294(9) 1 d PDU B 2
F83A F 0.494(2) 0.9467(8) 0.1642(14) 0.101(5) Uani 0.294(9) 1 d PDU B 2
F51 F 0.1683(11) 0.4880(8) 0.0884(9) 0.101(4) Uani 0.578(13) 1 d PDU A 1
F52 F 0.2811(14) 0.4649(6) 0.0229(6) 0.083(4) Uani 0.578(13) 1 d PDU A 1
F53 F 0.3275(14) 0.4722(11) 0.1185(8) 0.074(4) Uani 0.578(13) 1 d PDU A 1
F51A F 0.3504(16) 0.4745(16) 0.1083(11) 0.071(4) Uani 0.422(13) 1 d PDU A 2
F52A F 0.2123(18) 0.4549(8) 0.0539(10) 0.089(4) Uani 0.422(13) 1 d PDU A 2
F53A F 0.1987(16) 0.4967(10) 0.1408(9) 0.090(5) Uani 0.422(13) 1 d PDU A 2

loop_
_atom_site_aniso_label
_atom_site_aniso_U_11
_atom_site_aniso_U_22
_atom_site_aniso_U_33
_atom_site_aniso_U_23
_atom_site_aniso_U_13
_atom_site_aniso_U_12
Rh2 0.0543(6) 0.0270(4) 0.0304(5) 0.0016(3) 0.0147(4) -0.0044(4)
Rh1 0.0371(5) 0.0270(4) 0.0235(4) -0.0025(3) 0.0088(3) -0.0006(3)
P3 0.0373(16) 0.0345(15) 0.0312(15) 0.0058(12) 0.0051(12) -0.0019(12)
P2 0.072(2) 0.0289(15) 0.0326(16) 0.0035(12) 0.0006(15) -0.0022(14)
P4 0.0404(16) 0.0339(15) 0.0365(15) -0.0050(12) 0.0104(13) -0.0081(12)
P1 0.0425(17) 0.0353(15) 0.0345(15) -0.0060(12) 0.0027(13) 0.0081(13)
S1S 0.070(2) 0.085(3) 0.047(2) -0.0290(18) 0.0369(18) -0.044(2)
O2 0.040(4) 0.044(4) 0.038(4) -0.010(3) 0.006(3) 0.010(4)
O8 0.070(5) 0.054(4) 0.062(5) -0.021(4) 0.011(4) -0.013(4)
O4 0.086(7) 0.037(5) 0.055(6) 0.010(4) -0.004(5) 0.005(4)
O1 0.054(5) 0.050(5) 0.060(5) -0.020(4) 0.004(4) 0.015(4)
O7 0.043(5) 0.045(5) 0.051(5) -0.015(4) 0.019(4) -0.010(4)
O5 0.075(5) 0.045(4) 0.060(5) -0.004(3) -0.007(4) 0.003(4)
O6 0.051(5) 0.107(7) 0.043(5) 0.014(4) -0.005(4) 0.008(5)
N2 0.032(5) 0.043(5) 0.045(6) 0.003(4) 0.005(4) -0.001(4)
N1 0.069(7) 0.037(5) 0.041(6) 0.001(4) -0.008(5) 0.010(5)
O3S 0.104(9) 0.102(9) 0.151(11) -0.090(9) 0.093(9) -0.059(7)
O3 0.122(9) 0.041(5) 0.036(5) 0.006(4) 0.003(5) -0.015(5)
O2S 0.066(6) 0.084(7) 0.055(5) -0.037(5) 0.035(5) -0.046(5)
N4 0.033(5) 0.061(5) 0.044(5) -0.020(4) 0.006(3) 0.004(4)
N3 0.044(6) 0.041(5) 0.053(6) 0.001(5) 0.025(5) -0.005(5)
O1S 0.145(11) 0.132(10) 0.020(5) 0.003(6) 0.018(6) -0.064(9)
C1S 0.031(6) 0.047(6) 0.029(6) 0.000(5) 0.012(5) -0.021(5)
C1 0.093(12) 0.053(8) 0.059(9) 0.009(7) -0.020(8) 0.019(8)
C2S 0.046(8) 0.074(9) 0.049(8) 0.031(7) 0.010(6) 0.001(7)
C2 0.052(8) 0.077(10) 0.061(9) 0.018(7) 0.000(7) -0.005(7)
C3S 0.069(10) 0.040(7) 0.072(10) 0.015(7) 0.028(8) 0.009(6)
C4S 0.072(9) 0.035(7) 0.057(8) -0.017(6) 0.033(7) -0.013(6)
C5S 0.031(6) 0.037(6) 0.055(7) -0.006(5) 0.012(5) -0.006(5)
C6S 0.049(7) 0.039(6) 0.036(6) 0.004(5) -0.010(5) -0.016(5)
C7S 0.155(19) 0.088(13) 0.108(15) -0.060(12) 0.073(14) -0.032(13)
C11 0.046(7) 0.069(9) 0.044(7) -0.020(6) 0.004(6) 0.014(6)
C12 0.074(11) 0.133(16) 0.049(9) -0.028(10) -0.007(8) 0.062(11)
C21 0.046(7) 0.048(7) 0.032(6) -0.015(5) 0.000(5) 0.006(5)
C22 0.081(11) 0.065(9) 0.049(8) -0.024(7) -0.008(8) 0.010(8)
C31 0.139(15) 0.055(9) 0.032(7) -0.007(6) 0.014(8) -0.022(9)
C32 0.38(5) 0.097(17) 0.020(9) 0.004(10) 0.019(17) -0.02(3)
C41 0.112(13) 0.045(8) 0.063(9) -0.012(7) -0.010(9) 0.017(8)
C42 0.065(12) 0.085(14) 0.17(2) -0.071(15) 0.002(13) -0.001(10)
C51 0.077(6) 0.045(4) 0.059(5) -0.002(4) 0.006(5) 0.015(5)
C51A 0.075(7) 0.046(4) 0.059(5) -0.007(4) 0.001(5) 0.011(5)
C52 0.081(6) 0.046(4) 0.071(5) -0.008(4) -0.005(5) 0.007(5)
C52A 0.078(6) 0.046(4) 0.069(6) -0.007(4) -0.003(5) 0.005(5)
C61 0.060(6) 0.130(8) 0.044(5) 0.013(5) 0.015(4) 0.016(5)
C62 0.076(7) 0.150(8) 0.055(6) 0.034(4) 0.013(4) 0.008(4)
C71 0.058(8) 0.058(8) 0.052(8) -0.022(6) 0.025(6) -0.016(6)
C72 0.062(9) 0.070(10) 0.057(9) -0.022(8) 0.012(7) -0.003(8)
C81 0.074(6) 0.058(4) 0.082(6) -0.030(4) 0.017(5) -0.011(4)
C81A 0.081(7) 0.053(4) 0.087(6) -0.022(5) 0.013(6) -0.012(6)
C82 0.083(5) 0.059(4) 0.100(6) -0.034(4) 0.012(5) -0.012(4)
C100 0.042(7) 0.038(6) 0.032(6) -0.007(5) 0.003(5) 0.003(5)
C101 0.046(7) 0.055(8) 0.059(8) -0.001(6) 0.021(6) -0.018(6)
C102 0.075(11) 0.074(10) 0.090(12) -0.001(9) 0.009(9) -0.044(9)
C103 0.041(9) 0.102(14) 0.22(2) 0.041(15) 0.063(12) -0.015(9)
C104 0.072(10) 0.076(10) 0.060(9) 0.012(8) 0.011(8) -0.025(8)
C200 0.042(7) 0.040(6) 0.033(6) -0.001(5) 0.001(5) 0.001(5)
C201 0.048(5) 0.084(6) 0.059(6) -0.038(4) 0.006(4) 0.008(5)
C202 0.062(6) 0.095(9) 0.063(8) -0.032(7) 0.025(5) 0.014(7)
C203 0.091(10) 0.071(5) 0.118(11) -0.045(6) 0.040(8) 0.003(7)
C204 0.070(6) 0.182(13) 0.066(8) -0.067(8) -0.012(6) 0.021(9)
C300 0.065(8) 0.039(6) 0.046(7) 0.014(5) 0.018(6) -0.007(6)
C301 0.086(7) 0.107(8) 0.102(8) 0.035(6) 0.053(6) -0.014(6)
C302 0.154(13) 0.116(11) 0.123(13) 0.066(9) 0.039(10) -0.012(9)
C303 0.110(9) 0.164(15) 0.114(11) 0.039(10) 0.037(8) -0.055(10)
C304 0.118(13) 0.162(13) 0.089(9) 0.021(8) 0.048(9) -0.008(11)
N5 0.079(7) 0.082(8) 0.093(8) 0.034(6) 0.047(6) 0.000(6)
F23 0.083(6) 0.069(5) 0.045(4) -0.022(4) 0.003(4) -0.003(4)
F13 0.061(6) 0.146(9) 0.071(6) 0.000(6) -0.003(5) 0.043(6)
F22 0.183(11) 0.065(6) 0.046(5) -0.001(4) -0.006(6) 0.008(6)
F73 0.075(6) 0.093(6) 0.074(6) -0.043(5) 0.020(5) 0.014(5)
F72 0.107(8) 0.086(7) 0.107(7) -0.017(6) 0.071(6) -0.020(6)
F21 0.083(7) 0.176(11) 0.102(8) -0.081(8) -0.041(6) 0.048(7)
F71 0.082(7) 0.114(8) 0.100(7) -0.053(6) -0.012(6) 0.034(6)
F63 0.091(6) 0.138(8) 0.087(6) 0.036(5) 0.023(5) 0.006(5)
F43 0.188(14) 0.042(6) 0.196(14) 0.016(7) 0.083(11) 0.019(7)
F12 0.134(10) 0.263(17) 0.072(7) 0.028(9) 0.051(7) 0.137(12)
F11 0.146(11) 0.125(9) 0.100(8) -0.070(8) -0.028(8) 0.072(8)
F42 0.181(13) 0.091(8) 0.189(14) -0.094(9) 0.014(11) 0.003(8)
F62 0.123(8) 0.208(11) 0.189(10) 0.127(7) 0.081(7) 0.081(7)
F33 0.37(3) 0.161(15) 0.068(9) 0.033(9) -0.099(14) -0.067(18)
F61 0.174(11) 0.221(11) 0.076(6) 0.055(6) -0.046(6) -0.074(7)
F32 0.42(3) 0.109(9) 0.054(6) 0.010(6) 0.078(11) -0.089(13)
F41 0.114(11) 0.206(17) 0.42(3) -0.211(19) 0.082(15) -0.087(11)
F31 0.45(3) 0.113(10) 0.044(6) -0.036(6) 0.052(10) -0.056(14)
F81 0.148(9) 0.069(6) 0.122(6) -0.006(5) 0.015(6) -0.006(7)
F82 0.087(5) 0.086(8) 0.149(9) -0.054(7) 0.018(6) -0.029(5)
F83 0.096(7) 0.081(7) 0.133(7) -0.070(6) 0.010(7) -0.013(6)
F81A 0.097(7) 0.091(11) 0.124(11) -0.036(10) 0.034(7) -0.004(7)
F82A 0.107(10) 0.073(10) 0.097(8) -0.035(8) -0.006(9) -0.033(11)
F83A 0.113(10) 0.060(5) 0.129(11) -0.038(6) 0.002(10) -0.019(7)
F51 0.091(6) 0.097(8) 0.115(9) -0.011(8) 0.004(6) -0.029(6)
F52 0.116(10) 0.054(6) 0.074(6) -0.018(6) -0.025(6) 0.023(8)
F53 0.116(8) 0.041(6) 0.064(6) -0.003(5) -0.006(7) 0.012(8)
F51A 0.088(7) 0.050(8) 0.073(10) -0.004(8) -0.015(6) 0.012(7)
F52A 0.099(9) 0.053(6) 0.110(9) -0.018(7) -0.029(7) 0.003(7)
F53A 0.088(10) 0.101(11) 0.083(9) 0.010(7) 0.011(8) -0.019(9)

loop_
_atom_type_symbol
_atom_type_description
_atom_type_scat_dispersion_real
_atom_type_scat_dispersion_imag
_atom_type_scat_source
C C 0.0033 0.0016 'International Tables Vol C Tables 4.2.6.8 and 6.1.1.4'
H H 0.0000 0.0000 'International Tables Vol C Tables 4.2.6.8 and 6.1.1.4'
N N 0.0061 0.0033 'International Tables Vol C Tables 4.2.6.8 and 6.1.1.4'
O O 0.0106 0.0060 'International Tables Vol C Tables 4.2.6.8 and 6.1.1.4'
F F 0.0171 0.0103 'International Tables Vol C Tables 4.2.6.8 and 6.1.1.4'
P P 0.1023 0.0942 'International Tables Vol C Tables 4.2.6.8 and 6.1.1.4'
S S 0.1246 0.1234 'International Tables Vol C Tables 4.2.6.8 and 6.1.1.4'
Rh Rh -1.1178 0.9187 'International Tables Vol C Tables 4.2.6.8 and 6.1.1.4'

loop_
_geom_angle_atom_site_label_1
_geom_angle_atom_site_label_2
_geom_angle_atom_site_label_3
_geom_angle
C300 Rh2 P2 84.6(4)
C300 Rh2 P4 87.8(4)
P2 Rh2 P4 171.80(12)
C300 Rh2 Rh1 177.5(4)
P2 Rh2 Rh1 93.98(9)
P4 Rh2 Rh1 93.73(8)
C300 Rh2 H1 132(2)
P2 Rh2 H1 89(3)
P4 Rh2 H1 99(3)
Rh1 Rh2 H1 46(2)
C200 Rh1 C100 99.1(4)
C200 Rh1 P1 94.8(3)
C100 Rh1 P1 89.2(3)
C200 Rh1 P3 94.4(3)
C100 Rh1 P3 92.0(3)
P1 Rh1 P3 170.45(11)
C200 Rh1 Rh2 93.8(3)
C100 Rh1 Rh2 167.1(3)
P1 Rh1 Rh2 88.64(9)
P3 Rh1 Rh2 88.04(8)
C200 Rh1 H1 139(2)
C100 Rh1 H1 121(2)
P1 Rh1 H1 83(3)
P3 Rh1 H1 88(3)
Rh2 Rh1 H1 46(2)
O5 P3 O6 95.2(5)
O5 P3 N2 105.6(5)
O6 P3 N2 97.2(5)
O5 P3 Rh1 116.4(4)
O6 P3 Rh1 114.3(4)
N2 P3 Rh1 123.1(3)
O3 P2 O4 93.6(5)
O3 P2 N1 103.3(5)
O4 P2 N1 102.2(5)
O3 P2 Rh2 118.3(4)
O4 P2 Rh2 117.6(4)
N1 P2 Rh2 118.0(4)
O7 P4 O8 93.1(4)
O7 P4 N2 102.7(5)
O8 P4 N2 102.0(5)
O7 P4 Rh2 118.7(3)
O8 P4 Rh2 119.3(4)
N2 P4 Rh2 117.1(3)
O1 P1 O2 96.2(4)
O1 P1 N1 97.1(5)
O2 P1 N1 104.1(5)
O1 P1 Rh1 118.1(3)
O2 P1 Rh1 115.0(3)
N1 P1 Rh1 122.0(4)
O3S S1S O2S 111.2(7)
O3S S1S O1S 115.5(8)
O2S S1S O1S 113.7(6)
O3S S1S C1S 104.5(6)
O2S S1S C1S 104.6(5)
O1S S1S C1S 106.2(6)
C21 O2 P1 121.6(7)
C81 O8 C81A 64.8(15)
C81 O8 P4 122.0(10)
C81A O8 P4 120.9(14)
C41 O4 P2 117.0(8)
C11 O1 P1 122.5(8)
C71 O7 P4 116.8(7)
C51 O5 C51A 12(2)
C51 O5 P3 123.7(10)
C51A O5 P3 127.1(11)
C61 O6 P3 123.6(10)
C2 N2 P3 123.2(8)
C2 N2 P4 120.5(8)
P3 N2 P4 116.3(5)
C1 N1 P2 122.4(9)
C1 N1 P1 120.1(9)
P2 N1 P1 116.9(6)
C31 O3 P2 117.8(7)
C200 N4 C201 178.0(11)
C100 N3 C101 177.4(11)
C5S C1S C2S 119.5(11)
C5S C1S S1S 121.5(9)
C2S C1S S1S 118.9(9)
N1 C1 H1A 109.5
N1 C1 H1B 109.5
H1A C1 H1B 109.5
N1 C1 H1C 109.5
H1A C1 H1C 109.5
H1B C1 H1C 109.5
C3S C2S C1S 118.6(12)
C3S C2S H2S 120.7
C1S C2S H2S 120.7
N2 C2 H2A 109.5
N2 C2 H2B 109.5
H2A C2 H2B 109.5
N2 C2 H2C 109.5
H2A C2 H2C 109.5
H2B C2 H2C 109.5
C4S C3S C2S 122.8(13)
C4S C3S H3S 118.6
C2S C3S H3S 118.6
C3S C4S C6S 119.1(11)
C3S C4S C7S 122.4(15)
C6S C4S C7S 118.5(15)
C1S C5S C6S 119.7(11)
C1S C5S H5S 120.1
C6S C5S H5S 120.1
C4S C6S C5S 120.3(11)
C4S C6S H6S 119.9
C5S C6S H6S 119.9
C4S C7S H7S1 109.5
C4S C7S H7S2 109.5
H7S1 C7S H7S2 109.5
C4S C7S H7S3 109.5
H7S1 C7S H7S3 109.5
H7S2 C7S H7S3 109.5
O1 C11 C12 105.4(13)
O1 C11 H11A 110.7
C12 C11 H11A 110.7
O1 C11 H11B 110.7
C12 C11 H11B 110.7
H11A C11 H11B 108.8
F13 C12 F12 107.4(14)
F13 C12 F11 107.5(16)
F12 C12 F11 107.6(13)
F13 C12 C11 113.3(12)
F12 C12 C11 108.7(16)
F11 C12 C11 112.2(14)
O2 C21 C22 108.9(10)
O2 C21 H21A 109.9
C22 C21 H21A 109.9
O2 C21 H21B 109.9
C22 C21 H21B 109.9
H21A C21 H21B 108.3
F23 C22 F21 107.7(12)
F23 C22 F22 107.6(12)
F21 C22 F22 108.7(14)
F23 C22 C21 111.1(12)
F21 C22 C21 110.5(12)
F22 C22 C21 111.0(12)
O3 C31 C32 105.6(15)
O3 C31 H31A 110.6
C32 C31 H31A 110.6
O3 C31 H31B 110.6
C32 C31 H31B 110.6
H31A C31 H31B 108.7
F33 C32 F32 105(2)
F33 C32 F31 108(3)
F32 C32 F31 106(2)
F33 C32 C31 116(3)
F32 C32 C31 114(3)
F31 C32 C31 107(2)
O4 C41 C42 107.7(15)
O4 C41 H41A 110.2
C42 C41 H41A 110.2
O4 C41 H41B 110.2
C42 C41 H41B 110.2
H41A C41 H41B 108.5
F41 C42 F43 104(2)
F41 C42 F42 111.0(17)
F43 C42 F42 107.5(16)
F41 C42 C41 112.0(17)
F43 C42 C41 112.8(16)
F42 C42 C41 109(2)
O5 C51 C52 109.7(13)
O5 C51 H51A 109.7
C52 C51 H51A 109.7
O5 C51 H51B 109.7
C52 C51 H51B 109.7
H51A C51 H51B 108.2
O5 C51A C52A 100.7(14)
O5 C51A H51C 111.6
C52A C51A H51C 111.6
O5 C51A H51D 111.6
C52A C51A H51D 111.6
H51C C51A H51D 109.4
F53 C52 F52 109.2(14)
F53 C52 F51 105.1(15)
F52 C52 F51 106.9(14)
F53 C52 C51 115.8(15)
F52 C52 C51 110.6(13)
F51 C52 C51 108.8(15)
F51A C52A F52A 105.4(17)
F51A C52A F53A 108.5(18)
F52A C52A F53A 107.1(17)
F51A C52A C51A 110.3(18)
F52A C52A C51A 113.3(16)
F53A C52A C51A 111.9(16)
O6 C61 C62 111.4(13)
O6 C61 H61A 109.3
C62 C61 H61A 109.3
O6 C61 H61B 109.3
C62 C61 H61B 109.3
H61A C61 H61B 108.0
F61 C62 F63 109.5(15)
F61 C62 F62 105.9(18)
F63 C62 F62 104.7(17)
F61 C62 C61 112.3(19)
F63 C62 C61 113.5(16)
F62 C62 C61 110.4(14)
O7 C71 C72 107.2(10)
O7 C71 H71A 110.3
C72 C71 H71A 110.3
O7 C71 H71B 110.3
C72 C71 H71B 110.3
H71A C71 H71B 108.5
F72 C72 F73 109.5(12)
F72 C72 F71 106.9(13)
F73 C72 F71 105.9(12)
F72 C72 C71 112.9(13)
F73 C72 C71 110.3(12)
F71 C72 C71 111.1(13)
O8 C81 C82 111.7(12)
O8 C81 H81A 109.3
C82 C81 H81A 109.3
O8 C81 H81B 109.3
C82 C81 H81B 109.3
H81A C81 H81B 107.9
O8 C81A C82 111.7(15)
O8 C81A H81C 109.3
C82 C81A H81C 109.3
O8 C81A H81D 109.3
C82 C81A H81D 109.3
H81C C81A H81D 107.9
F82 C82 F83 109.7(11)
F82 C82 F81A 149.8(18)
F83 C82 F81A 43.7(13)
F82 C82 F83A 63.2(15)
F83 C82 F83A 67.7(15)
F81A C82 F83A 105.9(17)
F82 C82 F82A 54.6(14)
F83 C82 F82A 90.8(15)
F81A C82 F82A 104.5(17)
F83A C82 F82A 100.2(16)
F82 C82 F81 103.3(12)
F83 C82 F81 101.8(12)
F81A C82 F81 97.4(17)
F83A C82 F81 68.5(14)
F82A C82 F81 157.6(16)
F82 C82 C81A 90.5(17)
F83 C82 C81A 156.7(18)
F81A C82 C81A 118.9(18)
F83A C82 C81A 114.4(15)
F82A C82 C81A 110.8(16)
F81 C82 C81A 61.0(12)
F82 C82 C81 118.9(13)
F83 C82 C81 113.6(11)
F81A C82 C81 74.0(15)
F83A C82 C81 176.0(18)
F82A C82 C81 83.6(15)
F81 C82 C81 107.6(12)
C81A C82 C81 62.8(13)
N3 C100 Rh1 178.5(10)
N3 C101 C104 106.2(11)
N3 C101 C103 107.9(11)
C104 C101 C103 113.1(13)
N3 C101 C102 105.6(10)
C104 C101 C102 111.8(13)
C103 C101 C102 111.7(14)
C101 C102 H10A 109.5
C101 C102 H10B 109.5
C101 C102 H10C 109.5
C101 C103 H10D 109.5
C101 C103 H10E 109.5
C101 C103 H10F 109.5
C101 C104 H10G 109.5
C101 C104 H10H 109.5
C101 C104 H10I 109.5
N4 C200 Rh1 177.5(10)
N4 C201 C204 107.8(10)
N4 C201 C202 108.3(10)
C204 C201 C202 112.2(13)
N4 C201 C203 108.8(10)
C204 C201 C203 110.1(13)
C202 C201 C203 109.6(11)
C201 C202 H20A 109.5
C201 C202 H20B 109.5
C201 C202 H20C 109.5
C201 C203 H20D 109.5
C201 C203 H20E 109.5
C201 C203 H20F 109.5
C201 C204 H20G 109.5
C201 C204 H20H 109.5
C201 C204 H20I 109.5
N5 C300 Rh2 176.9(13)
C303 C301 N5 109.5(16)
C303 C301 C302 123.4(19)
N5 C301 C302 110.0(15)
C303 C301 C304 109.5(18)
N5 C301 C304 104.1(15)
C302 C301 C304 98.3(17)
C301 C302 H30A 109.5
C301 C302 H30B 109.5
H30A C302 H30B 109.5
C301 C302 H30C 109.5
H30A C302 H30C 109.5
H30B C302 H30C 109.5
C301 C303 H30D 109.5
C301 C303 H30E 109.5
H30D C303 H30E 109.5
C301 C303 H30F 109.5
H30D C303 H30F 109.5
H30E C303 H30F 109.5
C301 C303 H30G 109.5
H30D C303 H30G 141.1
H30E C303 H30G 56.3
H30F C303 H30G 56.3
C301 C303 H30H 109.5
H30D C303 H30H 56.3
H30E C303 H30H 141.1
H30F C303 H30H 56.3
H30G C303 H30H 109.5
C301 C303 H30I 109.5
H30D C303 H30I 56.3
H30E C303 H30I 56.3
H30F C303 H30I 141.1
H30G C303 H30I 109.5
H30H C303 H30I 109.5
C301 C304 H30J 109.5
C301 C304 H30K 109.5
H30J C304 H30K 109.5
C301 C304 H30L 109.5
H30J C304 H30L 109.5
H30K C304 H30L 109.5
C301 C304 H30M 109.5
H30J C304 H30M 141.1
H30K C304 H30M 56.3
H30L C304 H30M 56.3
C301 C304 H30N 109.5
H30J C304 H30N 56.3
H30K C304 H30N 141.1
H30L C304 H30N 56.3
H30M C304 H30N 109.5
C301 C304 H30O 109.5
H30J C304 H30O 56.3
H30K C304 H30O 56.3
H30L C304 H30O 141.1
H30M C304 H30O 109.5
H30N C304 H30O 109.5
C300 N5 C301 173.6(17)

loop_
_geom_bond_atom_site_label_1
_geom_bond_atom_site_label_2
_geom_bond_distance
Rh2 C300 1.892(11)
Rh2 P2 2.220(3)
Rh2 P4 2.233(3)
Rh2 Rh1 2.7449(11)
Rh2 H1 1.96(7)
Rh1 C200 2.029(11)
Rh1 C100 2.045(12)
Rh1 P1 2.249(3)
Rh1 P3 2.256(3)
Rh1 H1 1.96(7)
P3 O5 1.569(9)
P3 O6 1.646(9)
P3 N2 1.649(9)
P2 O3 1.603(9)
P2 O4 1.632(9)
P2 N1 1.669(11)
P4 O7 1.610(8)
P4 O8 1.621(9)
P4 N2 1.691(9)
P1 O1 1.609(8)
P1 O2 1.617(8)
P1 N1 1.673(10)
S1S O3S 1.456(12)
S1S O2S 1.466(9)
S1S O1S 1.482(13)
S1S C1S 1.781(11)
O2 C21 1.440(12)
O8 C81 1.379(14)
O8 C81A 1.395(18)
O4 C41 1.412(16)
O1 C11 1.445(15)
O7 C71 1.441(13)
O5 C51 1.407(15)
O5 C51A 1.422(16)
O6 C61 1.368(17)
N2 C2 1.486(15)
N1 C1 1.517(16)
O3 C31 1.456(16)
N4 C200 1.158(13)
N4 C201 1.446(15)
N3 C100 1.158(14)
N3 C101 1.486(14)
C1S C5S 1.379(16)
C1S C2S 1.398(17)
C1 H1A 0.9800
C1 H1B 0.9800
C1 H1C 0.9800
C2S C3S 1.378(19)
C2S H2S 0.9500
C2 H2A 0.9800
C2 H2B 0.9800
C2 H2C 0.9800
C3S C4S 1.34(2)
C3S H3S 0.9500
C4S C6S 1.381(18)
C4S C7S 1.526(18)
C5S C6S 1.393(15)
C5S H5S 0.9500
C6S H6S 0.9500
C7S H7S1 0.9800
C7S H7S2 0.9800
C7S H7S3 0.9800
C11 C12 1.493(18)
C11 H11A 0.9900
C11 H11B 0.9900
C12 F13 1.323(16)
C12 F12 1.33(2)
C12 F11 1.35(2)
C21 C22 1.507(17)
C21 H21A 0.9900
C21 H21B 0.9900
C22 F23 1.326(15)
C22 F21 1.334(18)
C22 F22 1.342(18)
C31 C32 1.47(2)
C31 H31A 0.9900
C31 H31B 0.9900
C32 F33 1.29(5)
C32 F32 1.32(3)
C32 F31 1.39(3)
C41 C42 1.48(2)
C41 H41A 0.9900
C41 H41B 0.9900
C42 F41 1.30(2)
C42 F43 1.32(3)
C42 F42 1.34(2)
C51 C52 1.438(18)
C51 H51A 0.9900
C51 H51B 0.9900
C51A C52A 1.456(19)
C51A H51C 0.9900
C51A H51D 0.9900
C52 F53 1.346(14)
C52 F52 1.360(13)
C52 F51 1.378(14)
C52A F51A 1.350(15)
C52A F52A 1.356(14)
C52A F53A 1.357(14)
C61 C62 1.47(2)
C61 H61A 0.9900
C61 H61B 0.9900
C62 F61 1.26(2)
C62 F63 1.31(2)
C62 F62 1.37(2)
C71 C72 1.490(18)
C71 H71A 0.9900
C71 H71B 0.9900
C72 F72 1.303(17)
C72 F73 1.327(15)
C72 F71 1.351(17)
C81 C82 1.435(17)
C81 H81A 0.9900
C81 H81B 0.9900
C81A C82 1.420(19)
C81A H81C 0.9900
C81A H81D 0.9900
C82 F82 1.313(12)
C82 F83 1.339(12)
C82 F81A 1.346(14)
C82 F83A 1.359(14)
C82 F82A 1.398(14)
C82 F81 1.409(13)
C101 C104 1.509(19)
C101 C103 1.51(2)
C101 C102 1.522(19)
C102 H10A 0.9800
C102 H10B 0.9800
C102 H10C 0.9800
C103 H10D 0.9800
C103 H10E 0.9800
C103 H10F 0.9800
C104 H10G 0.9800
C104 H10H 0.9800
C104 H10I 0.9800
C201 C204 1.499(14)
C201 C202 1.508(13)
C201 C203 1.524(14)
C202 H20A 0.9800
C202 H20B 0.9800
C202 H20C 0.9800
C203 H20D 0.9800
C203 H20E 0.9800
C203 H20F 0.9800
C204 H20G 0.9800
C204 H20H 0.9800
C204 H20I 0.9800
C300 N5 1.164(15)
C301 C303 1.41(3)
C301 N5 1.450(17)
C301 C302 1.48(3)
C301 C304 1.66(3)
C302 H30A 0.9800
C302 H30B 0.9800
C302 H30C 0.9800
C303 H30D 0.9800
C303 H30E 0.9800
C303 H30F 0.9800
C303 H30G 0.9800
C303 H30H 0.9800
C303 H30I 0.9800
C304 H30J 0.9800
C304 H30K 0.9800
C304 H30L 0.9800
C304 H30M 0.9800
C304 H30N 0.9800
C304 H30O 0.9800
